data_4117007
loop_
_publ_author_name
'Brian L. Edelbach'
'William D. Jones'

_publ_section_title
;
 Mechanism of Carbon-Fluorine Bond Activation by (C5Me5)Rh(PMe3)H2
;
_journal_name_full 'Journal of the American Chemical Society'
_journal_page_first 7734
_journal_page_last 7742
_journal_paper_doi 10.1021/ja970723r
_journal_volume 119
_journal_year 1997
_chemical_formula_moiety 'C25 H24 Cl F9 P Rh '
_chemical_formula_sum 'C25 H24 Cl F9 P Rh'
_chemical_formula_weight 664.78
_space_group_IT_number 14
_symmetry_cell_setting monoclinic
_symmetry_Int_Tables_number 14
_symmetry_space_group_name_Hall '-P 2ybc'
_symmetry_space_group_name_H-M 'P 1 21/c 1'
_audit_creation_date 'Wed Jul  5 16:25:39 1995'
_audit_creation_method 'from TEXRAY.INF file'
_cell_angle_alpha 90
_cell_angle_beta 93.95(6)
_cell_angle_gamma 90
_cell_formula_units_Z 4
_cell_length_a 9.139(7)
_cell_length_b 8.082(2)
_cell_length_c 35.90(3)
_cell_measurement_reflns_used 25
_cell_measurement_temperature 233.2
_cell_measurement_theta_max 15.0
_cell_measurement_theta_min 2.0
_cell_volume 2645(3)
_computing_cell_refinement 'MSC/AFC Diffractometer Control'
_computing_data_collection 'MSC/AFC Diffractometer Control'
_computing_data_reduction teXsan
_computing_publication_material teXsan
_computing_structure_refinement teXsan
_computing_structure_solution SAPI91
_diffrn_ambient_temperature 233.2
_diffrn_measurement_device unknown
_diffrn_measurement_method 'omega/2-theta scans'
_diffrn_orient_matrix_UB_11 -0.01800
_diffrn_orient_matrix_UB_12 0.09946
_diffrn_orient_matrix_UB_13 -0.01611
_diffrn_orient_matrix_UB_21 0.07422
_diffrn_orient_matrix_UB_22 0.06307
_diffrn_orient_matrix_UB_23 0.01597
_diffrn_orient_matrix_UB_31 0.07829
_diffrn_orient_matrix_UB_32 -0.03678
_diffrn_orient_matrix_UB_33 -0.01622
_diffrn_radiation_monochromator graphite
_diffrn_radiation_source 'X-ray tube'
_diffrn_radiation_type MoKalpha
_diffrn_radiation_wavelength 0.7107
_diffrn_reflns_av_R_equivalents 5.85
_diffrn_reflns_limit_h_max 10
_diffrn_reflns_limit_h_min 0
_diffrn_reflns_limit_k_max 9
_diffrn_reflns_limit_k_min 0
_diffrn_reflns_limit_l_max 42
_diffrn_reflns_limit_l_min -42
_diffrn_reflns_number 5374
_diffrn_reflns_theta_max 25.03
_diffrn_standards_decay_% 3.99
_diffrn_standards_interval_count 200
_diffrn_standards_number 3
_exptl_absorpt_coefficient_mu 0.882
_exptl_absorpt_correction_T_max 1.000
_exptl_absorpt_correction_T_min 0.792
_exptl_absorpt_correction_type refdelf
_exptl_absorpt_process_details Walker&Stuart_DIFABS
_exptl_crystal_colour orange
_exptl_crystal_density_diffrn 1.669
_exptl_crystal_density_meas 0.000
_exptl_crystal_description prism
_exptl_crystal_F_000 1328.00
_exptl_crystal_size_max 0.600
_exptl_crystal_size_mid 0.370
_exptl_crystal_size_min 0.110
_refine_diff_density_max 0.57
_refine_diff_density_min -0.58
_refine_ls_extinction_coef 0.00000
_refine_ls_extinction_method none
_refine_ls_goodness_of_fit_obs 1.533
_refine_ls_hydrogen_treatment noref
_refine_ls_matrix_type full
_refine_ls_number_parameters 334
_refine_ls_number_reflns 3040
_refine_ls_number_restraints 0
_refine_ls_R_factor_obs 0.0491
_refine_ls_shift/esd_max 0.0050
_refine_ls_structure_factor_coef F
_refine_ls_weighting_scheme sigma
_refine_ls_wR_factor_obs 0.0546
_reflns_number_observed 3040
_reflns_number_total 5038
_reflns_observed_criterion 3.00
_cod_data_source_file ja970723r_2.cif
_cod_data_source_block Cp*Rh(PMe3)(C12F9)Cl
_cod_original_cell_volume 2645(2)
_cod_original_sg_symbol_H-M 'P 21/c '
_cod_original_formula_sum 'C25 H24 Cl F9 P Rh '
_cod_database_code 4117007

loop_
_symmetry_equiv_pos_as_xyz
'   +x,   +y,   +z'
'   -x,1/2+y,1/2-z'
'   -x,   -y,   -z'
'   +x,1/2-y,1/2+z'

loop_
_atom_site_aniso_label
_atom_site_aniso_U_11
_atom_site_aniso_U_22
_atom_site_aniso_U_33
_atom_site_aniso_U_12
_atom_site_aniso_U_13
_atom_site_aniso_U_23
Rh() 0.0334(3) 0.0329(3) 0.0337(3) -0.0005(3) 0.0027(2) -0.0023(3)
Cl() 0.047(1) 0.037(1) 0.049(1) -0.0040(9) 0.0030(9) 0.0042(9)
P() 0.037(1) 0.046(1) 0.057(1) 0.0048(9) -0.0076(10) -0.0008(10)
F(1) 0.049(3) 0.073(3) 0.031(2) 0.018(2) -0.002(2) 0.007(2)
F(2) 0.048(3) 0.059(3) 0.051(3) 0.022(2) 0.006(2) 0.007(2)
F(3) 0.091(4) 0.095(4) 0.026(2) 0.043(3) 0.008(2) 0.012(2)
F(4) 0.080(3) 0.072(3) 0.042(3) 0.037(3) 0.009(2) 0.014(2)
F(5) 0.111(5) 0.063(3) 0.085(4) -0.010(3) 0.025(4) -0.011(3)
F(6) 0.145(6) 0.086(4) 0.114(5) 0.021(4) 0.016(4) -0.049(4)
F(7) 0.102(4) 0.154(6) 0.066(4) 0.042(4) 0.028(3) -0.034(4)
F(8) 0.065(3) 0.162(6) 0.054(3) -0.013(4) 0.025(3) 0.000(3)
F(9) 0.069(3) 0.073(3) 0.053(3) -0.013(3) 0.004(2) -0.002(3)
C(1) 0.042(4) 0.034(4) 0.043(4) -0.005(3) 0.005(3) -0.011(3)
C(2) 0.044(5) 0.034(4) 0.058(5) -0.005(3) 0.006(4) -0.008(4)
C(3) 0.048(5) 0.038(4) 0.059(6) 0.000(4) 0.014(4) -0.016(4)
C(4) 0.058(5) 0.054(5) 0.035(4) -0.016(4) 0.004(4) -0.015(4)
C(5) 0.043(4) 0.043(4) 0.040(4) 0.000(4) -0.006(4) -0.001(4)
C(6) 0.056(5) 0.044(5) 0.094(7) -0.014(4) 0.029(5) -0.015(5)
C(7) 0.077(6) 0.040(5) 0.072(6) -0.003(4) -0.002(5) 0.003(4)
C(8) 0.053(5) 0.065(6) 0.125(8) 0.005(5) 0.039(6) -0.032(6)
C(9) 0.086(7) 0.074(6) 0.052(5) -0.029(5) 0.023(5) -0.011(5)
C(10) 0.074(6) 0.069(6) 0.063(6) 0.000(5) -0.034(5) -0.014(5)
C(11) 0.052(5) 0.068(6) 0.095(7) 0.006(5) -0.030(5) -0.028(5)
C(12) 0.044(5) 0.068(6) 0.070(6) 0.014(4) -0.017(4) 0.009(5)
C(13) 0.038(4) 0.056(5) 0.098(7) -0.010(4) 0.008(5) 0.011(5)
C(14) 0.041(4) 0.033(4) 0.035(4) -0.003(3) 0.003(3) -0.007(3)
C(15) 0.039(4) 0.036(4) 0.030(4) 0.008(3) -0.006(3) 0.003(3)
C(16) 0.031(4) 0.042(4) 0.039(4) 0.005(3) -0.005(3) -0.002(3)
C(17) 0.041(4) 0.041(4) 0.034(4) 0.007(3) 0.006(3) -0.007(3)
C(18) 0.061(5) 0.054(5) 0.025(4) 0.011(4) 0.000(3) -0.004(4)
C(19) 0.045(4) 0.045(4) 0.048(5) 0.015(4) -0.001(4) 0.004(4)
C(20) 0.043(4) 0.051(5) 0.036(4) 0.010(4) 0.006(3) -0.005(4)
C(21) 0.063(5) 0.054(5) 0.060(5) 0.007(5) 0.008(4) 0.000(5)
C(22) 0.087(7) 0.061(6) 0.061(6) 0.019(6) 0.011(5) -0.023(5)
C(23) 0.060(6) 0.111(9) 0.044(5) 0.029(6) 0.010(4) -0.017(6)
C(24) 0.045(5) 0.088(7) 0.045(5) 0.002(5) -0.003(4) 0.001(5)
C(25) 0.039(4) 0.069(6) 0.030(4) 0.003(4) -0.003(4) -0.003(4)

loop_
_atom_site_label
_atom_site_fract_x
_atom_site_fract_y
_atom_site_fract_z
_atom_site_U_iso_or_equiv
_atom_site_thermal_displace_type
Rh() 0.23589(6) 0.42475(7) 0.32821(2) 0.0333(1) Uij
Cl() 0.2894(2) 0.6845(2) 0.29907(5) 0.0444(6) Uij
P() 0.4542(2) 0.4718(3) 0.36188(6) 0.0471(6) Uij
F(1) -0.0194(4) 0.7077(5) 0.3246(1) 0.051(1) Uij
F(2) -0.1706(4) 0.8462(5) 0.3755(1) 0.052(1) Uij
F(3) 0.0592(5) 0.5065(6) 0.4672(1) 0.071(2) Uij
F(4) 0.2167(5) 0.3690(6) 0.4172(1) 0.065(2) Uij
F(5) -0.0377(6) 1.0200(6) 0.4420(2) 0.085(2) Uij
F(6) -0.1902(7) 1.1620(8) 0.4947(2) 0.115(3) Uij
F(7) -0.3815(6) 0.9799(8) 0.5323(1) 0.106(2) Uij
F(8) -0.4197(6) 0.6579(8) 0.5161(1) 0.093(2) Uij
F(9) -0.2660(5) 0.5142(6) 0.4641(1) 0.065(2) Uij
C(1) 0.0624(8) 0.2417(8) 0.3178(2) 0.040(2) Uij
C(2) 0.1963(8) 0.1626(9) 0.3295(2) 0.045(2) Uij
C(3) 0.2942(8) 0.1924(9) 0.3007(2) 0.048(2) Uij
C(4) 0.2252(9) 0.2941(10) 0.2735(2) 0.049(2) Uij
C(5) 0.0792(8) 0.3286(9) 0.2846(2) 0.042(2) Uij
C(6) -0.0780(9) 0.2259(10) 0.3370(2) 0.063(3) Uij
C(7) 0.2186(10) 0.0473(9) 0.3612(2) 0.063(3) Uij
C(8) 0.4408(9) 0.108(1) 0.2977(3) 0.080(3) Uij
C(9) 0.284(1) 0.355(1) 0.2382(2) 0.070(3) Uij
C(10) -0.0327(10) 0.426(1) 0.2622(2) 0.071(3) Uij
C(11) 0.4587(9) 0.651(1) 0.3929(3) 0.073(3) Uij
C(12) 0.5340(9) 0.311(1) 0.3915(2) 0.062(3) Uij
C(13) 0.6003(8) 0.518(1) 0.3318(3) 0.064(3) Uij
C(14) 0.1155(7) 0.5364(8) 0.3677(2) 0.036(2) Uij
C(15) 0.0113(7) 0.6554(8) 0.3603(2) 0.036(2) Uij
C(16) -0.0715(7) 0.7282(9) 0.3862(2) 0.038(2) Uij
C(17) -0.0585(7) 0.6820(9) 0.4231(2) 0.038(2) Uij
C(18) 0.0404(8) 0.5597(10) 0.4316(2) 0.047(2) Uij
C(19) 0.1236(8) 0.4911(9) 0.4050(2) 0.046(2) Uij
C(20) -0.1459(8) 0.7610(9) 0.4515(2) 0.043(2) Uij
C(21) -0.1321(9) 0.927(1) 0.4602(2) 0.059(3) Uij
C(22) -0.211(1) 1.001(1) 0.4870(3) 0.069(3) Uij
C(23) -0.3061(10) 0.908(1) 0.5056(2) 0.071(3) Uij
C(24) -0.3243(9) 0.744(1) 0.4984(2) 0.060(3) Uij
C(25) -0.2438(8) 0.675(1) 0.4714(2) 0.046(2) Uij

loop_
_atom_type_symbol
_atom_type_oxidation_number
_atom_type_number_in_cell
_atom_type_scat_dispersion_real
_atom_type_scat_dispersion_imag
_atom_type_scat_source
Rh 0 4 -1.118 0.919 'International Tables'
C 0 100 0.003 0.002 'International Tables'
P 0 4 0.102 0.094 'International Tables'
Cl 0 4 0.148 0.159 'International Tables'
F 0 36 0.017 0.010 'International Tables'
H 0 96 0.000 0.000 'International Tables'

loop_
_geom_bond_atom_site_label_1
_geom_bond_atom_site_label_2
_geom_bond_distance
_geom_bond_publ_flag
Rh Cl 2.411(2) yes
Rh P 2.293(2) yes
Rh C(1) 2.182(7) yes
Rh C(2) 2.150(7) yes
Rh C(3) 2.205(7) yes
Rh C(4) 2.227(7) yes
Rh C(5) 2.190(7) yes
Rh C(14) 2.061(7) yes
P C(11) 1.823(9) yes
P C(12) 1.801(8) yes
P C(13) 1.813(8) yes
F(1) C(15) 1.358(7) yes
F(2) C(16) 1.352(7) yes
F(3) C(18) 1.346(7) yes
F(4) C(19) 1.356(8) yes
F(5) C(21) 1.345(9) yes
F(6) C(22) 1.34(1) yes
F(7) C(23) 1.350(9) yes
F(8) C(24) 1.315(9) yes
F(9) C(25) 1.339(9) yes
C(1) C(2) 1.419(10) yes
C(1) C(5) 1.400(9) yes
C(1) C(6) 1.505(10) yes
C(2) C(3) 1.435(10) yes
C(2) C(7) 1.48(1) yes
C(3) C(4) 1.39(1) yes
C(3) C(8) 1.51(1) yes
C(4) C(5) 1.446(10) yes
C(4) C(9) 1.49(1) yes
C(5) C(10) 1.48(1) yes
C(14) C(15) 1.367(9) yes
C(14) C(19) 1.385(9) yes
C(15) C(16) 1.372(9) yes
C(16) C(17) 1.374(9) yes
C(17) C(18) 1.360(9) yes
C(17) C(20) 1.483(9) yes
C(18) C(19) 1.379(9) yes
C(20) C(21) 1.38(1) yes
C(20) C(25) 1.371(10) yes
C(21) C(22) 1.37(1) yes
C(22) C(23) 1.36(1) yes
C(23) C(24) 1.36(1) yes
C(24) C(25) 1.37(1) yes
